data_7717890
loop_
_publ_author_name
'Sahoo, Amiya Kumar'
'Dash, Rageshree'
'Agarwala, Suraj'
'Purohit, Chandra Shekhar'
'Doddi, Adinarayana'

_publ_section_title
;
 Cationic and Neutral Ruthenium(II) Complexes bearing Silyl-Phosphines;
 Synthesis, Structures, and Catalytic Studies in Selective Hydroboration
 of Carbonyl Compounds
;
_journal_name_full 'Dalton Transactions'
_journal_paper_doi 10.1039/D4DT03550J
_journal_year 2025
_chemical_formula_moiety 'C30 H34 Cl O P Ru Si, 0.75[C6H14]'
_chemical_formula_sum 'C34.5 H44.5 Cl O P Ru Si'
_chemical_formula_weight 670.78
_space_group_crystal_system monoclinic
_space_group_IT_number 14
_space_group_name_Hall '-P 2ybc'
_space_group_name_H-M_alt 'P 1 21/c 1'
_atom_sites_solution_hydrogens geom
_atom_sites_solution_primary dual
_audit_creation_date 2024-06-13
_audit_creation_method
;
Olex2 1.5
(compiled 2024.02.16 svn.r378c4104 for OlexSys, GUI svn.r6928)
;
_audit_update_record
;
2024-07-04 deposited with the CCDC.	2025-01-21 downloaded from the CCDC.
;
_cell_angle_alpha 90
_cell_angle_beta 109.4670(10)
_cell_angle_gamma 90
_cell_formula_units_Z 4
_cell_length_a 18.7334(2)
_cell_length_b 8.79540(10)
_cell_length_c 19.4148(2)
_cell_measurement_reflns_used 28398
_cell_measurement_temperature 100.03
_cell_measurement_theta_max 77.5270
_cell_measurement_theta_min 4.8080
_cell_volume 3016.06(6)
_computing_cell_refinement 'CrysAlisPro 1.171.40.67a (Rigaku OD, 2019)'
_computing_data_collection 'CrysAlisPro 1.171.40.67a (Rigaku OD, 2019)'
_computing_data_reduction 'CrysAlisPro 1.171.40.67a (Rigaku OD, 2019)'
_computing_molecular_graphics 'Olex2 1.5 (Dolomanov et al., 2009)'
_computing_publication_material 'Olex2 1.5 (Dolomanov et al., 2009)'
_computing_structure_refinement 'SHELXL 2019/2 (Sheldrick, 2015)'
_computing_structure_solution 'SHELXT 2018/2 (Sheldrick, 2018)'
_diffrn_ambient_environment N~2~
_diffrn_ambient_temperature 100.03
_diffrn_detector 'Hybrid Pixel Array Detector'
_diffrn_detector_area_resol_mean 5.8140
_diffrn_detector_type 'Pilatus 200K'
_diffrn_measured_fraction_theta_full 0.987
_diffrn_measured_fraction_theta_max 0.974
_diffrn_measurement_details
;
List of Runs (angles in degrees, time in seconds):

  # Type    Start    End  Width  t~exp~   \w     \q     \k     \f   Frames
#--------------------------------------------------------------------------
  1  \w    -66.00  29.00   0.50    1.00    --  -38.50  85.00-109.00  190
  2  \w     40.00 135.00   0.50    3.00    --  106.83 -85.00 130.00  190
  3  \w    101.00 174.00   0.50    3.00    --  106.83  85.00-109.00  146
  4  \w   -101.00 -27.00   0.50    1.00    --  -38.50 -57.00 150.00  148
  5  \w   -105.00 -35.00   0.50    1.00    --  -38.50 -38.00 -60.00  140
  6  \w   -108.00 -33.00   0.50    1.00    --  -38.50 -19.00   0.00  150
  7  \w    -17.00  52.00   0.50    1.00    --   49.06 -38.00-180.00  138
  8  \w    -14.00  61.00   0.50    1.00    --   49.06 -57.00  30.00  150
  9  \w     38.00 112.00   0.50    1.00    --   49.06  57.00 -30.00  148
 10  \w    -14.00  61.00   0.50    1.00    --   49.06 -57.00 -90.00  150
 11  \w    -10.00  77.00   0.50    1.00    --   49.06 -85.00 130.00  174
 12  \w    103.00 171.00   0.50    3.00    --  106.83  77.00 -60.00  136
 13  \w     44.00 112.00   0.50    3.00    --  106.83-125.00 150.00  136
 14  \w     39.00 110.00   0.50    3.00    --  106.83 -30.00 150.00  142
 15  \w    103.00 171.00   0.50    3.00    --  106.83  77.00 120.00  136
 16  \w    102.00 171.00   0.50    3.00    --  106.83  45.00-180.00  138
 17  \w    104.00 175.00   0.50    3.00    --  106.83  30.00  60.00  142
 18  \w     44.00 112.00   0.50    3.00    --  106.83-125.00-120.00  136
 19  \w     44.00 120.00   0.50    3.00    --  106.83 -61.00 -30.00  152
 20  \w     39.00 106.00   0.50    3.00    --  106.83 -94.00   0.00  134
 21  \w     94.00 170.00   0.50    3.00    --  106.83  61.00 -90.00  152
 22  \w     39.00 106.00   0.50    3.00    --  106.83 -94.00  90.00  134
 23  \w    102.00 171.00   0.50    3.00    --  106.83  45.00   0.00  138
 24  \w     97.00 170.00   0.50    3.00    --  106.83 125.00 150.00  146
 25  \w     42.00 111.00   0.50    3.00    --  106.83 -45.00-150.00  138
 26  \w     44.00 112.00   0.50    3.00    --  106.83-125.00-150.00  136
 27  \w     39.00 106.00   0.50    3.00    --  106.83 -94.00 -60.00  134
 28  \w     44.00 112.00   0.50    3.00    --  106.83-125.00 -30.00  136
 29  \w     63.00 110.00   0.50    3.00    --  106.83 -30.00-120.00   94
;
_diffrn_measurement_device 'four-circle diffractometer'
_diffrn_measurement_device_type 'SuperNova, Dual, Cu at home/near, Pilatus 200K'
_diffrn_measurement_method '\w scans'
_diffrn_orient_matrix_type 'CrysAlisPro convention (1999,Acta A55,543-557)'
_diffrn_orient_matrix_UB_11 -0.0533849000
_diffrn_orient_matrix_UB_12 0.0618996000
_diffrn_orient_matrix_UB_13 -0.0733021000
_diffrn_orient_matrix_UB_21 0.0674946000
_diffrn_orient_matrix_UB_22 0.0795017000
_diffrn_orient_matrix_UB_23 -0.0133780000
_diffrn_orient_matrix_UB_31 0.0143711000
_diffrn_orient_matrix_UB_32 -0.1432656000
_diffrn_orient_matrix_UB_33 -0.0390992000
_diffrn_radiation_monochromator mirror
_diffrn_radiation_probe x-ray
_diffrn_radiation_type 'Cu K\a'
_diffrn_radiation_wavelength 1.54184
_diffrn_reflns_av_R_equivalents 0.0592
_diffrn_reflns_av_unetI/netI 0.0310
_diffrn_reflns_Laue_measured_fraction_full 0.987
_diffrn_reflns_Laue_measured_fraction_max 0.974
_diffrn_reflns_limit_h_max 23
_diffrn_reflns_limit_h_min -23
_diffrn_reflns_limit_k_max 10
_diffrn_reflns_limit_k_min -11
_diffrn_reflns_limit_l_max 23
_diffrn_reflns_limit_l_min -24
_diffrn_reflns_number 39265
_diffrn_reflns_point_group_measured_fraction_full 0.987
_diffrn_reflns_point_group_measured_fraction_max 0.974
_diffrn_reflns_theta_full 67.684
_diffrn_reflns_theta_max 78.025
_diffrn_reflns_theta_min 4.642
_diffrn_source 'micro-focus sealed X-ray tube'
_diffrn_source_type 'SuperNova (Cu) X-ray Source'
_exptl_absorpt_coefficient_mu 6.104
_exptl_absorpt_correction_T_max 1.00000
_exptl_absorpt_correction_T_min 0.55286
_exptl_absorpt_correction_type multi-scan
_exptl_absorpt_process_details
;
CrysAlisPro 1.171.40.67a (Rigaku Oxford Diffraction, 2019)
Empirical absorption correction using spherical harmonics,
 implemented in SCALE3 ABSPACK scaling algorithm.
;
_exptl_crystal_colour 'clear light orange'
_exptl_crystal_colour_lustre clear
_exptl_crystal_colour_modifier light
_exptl_crystal_colour_primary orange
_exptl_crystal_density_diffrn 1.477
_exptl_crystal_description needle
_exptl_crystal_F_000 1398
_exptl_crystal_preparation 'As per the reaction scheme'
_exptl_crystal_recrystallization_method 'slow vapour diffusion'
_exptl_crystal_size_max 0.31
_exptl_crystal_size_mid 0.21
_exptl_crystal_size_min 0.18
_refine_diff_density_max 1.262
_refine_diff_density_min -1.124
_refine_diff_density_rms 0.201
_refine_ls_extinction_method none
_refine_ls_goodness_of_fit_ref 1.088
_refine_ls_hydrogen_treatment constr
_refine_ls_matrix_type full
_refine_ls_number_parameters 321
_refine_ls_number_reflns 6279
_refine_ls_number_restraints 0
_refine_ls_restrained_S_all 1.088
_refine_ls_R_factor_all 0.0700
_refine_ls_R_factor_gt 0.0675
_refine_ls_shift/su_max 0.001
_refine_ls_shift/su_mean 0.000
_refine_ls_structure_factor_coef Fsqd
_refine_ls_weighting_details 'w=1/[\s^2^(Fo^2^)+(0.1316P)^2^+17.6843P] where P=(Fo^2^+2Fc^2^)/3'
_refine_ls_weighting_scheme calc
_refine_ls_wR_factor_gt 0.2071
_refine_ls_wR_factor_ref 0.2106
_reflns_Friedel_coverage 0.000
_reflns_number_gt 5920
_reflns_number_total 6279
_reflns_threshold_expression 'I > 2\s(I)'
_cod_data_source_file d4dt03550j2.cif
_cod_data_source_block ska-ad-as-527
_cod_original_formula_sum 'C34.50 H44.50 Cl O P Ru Si'
_cod_database_code 7717890
_shelx_shelxl_version_number 2019/2
_chemical_oxdiff_formula 'C H P O Si Ru Cl'
_chemical_oxdiff_usercomment 'light orange block'
_shelx_space_group_comment
;
The symmetry employed for this shelxl refinement is uniquely defined
by the following loop, which should always be used as a source of
symmetry information in preference to the above space-group names.
They are only intended as comments.
;
_shelx_estimated_absorpt_t_max 0.406
_shelx_estimated_absorpt_t_min 0.253
_olex2_refinement_description
;
1. Fixed Uiso
 At 1.2 times of:
  All C(H) groups
 At 1.5 times of:
  All C(H,H,H) groups
2.a Ternary CH refined with riding coordinates:
 C8(H8)
2.b Aromatic/amide H refined with riding coordinates:
 C2(H2), C3(H3), C5(H5), C6(H6), C12(H12), C13(H13), C14(H14), C15(H15),
 C18(H18), C19(H19), C20(H20), C21(H21), C22(H22), C24(H24), C25(H25), C26(H26),
  C27(H27), C28(H28)
2.c Idealised Me refined as rotating group:
 C7(H7A,H7B,H7C), C9(H9A,H9B,H9C), C10(H10A,H10B,H10C), C29(H29A,H29B,H29C),
 C30(H30A,H30B,H30C)
;
_smtbx_masks_void_probe_radius 1.2
_smtbx_masks_void_truncation_radius 1.2
_olex2_exptl_crystal_mounting_method 'Mounted on the nylon loop'
_olex2_submission_special_instructions 'No special instructions were received'
_oxdiff_exptl_absorpt_empirical_details
;
Empirical correction (ABSPACK) includes:
- Absorption correction using spherical harmonics
- Frame scaling
;
_oxdiff_exptl_absorpt_empirical_full_max 2.648
_oxdiff_exptl_absorpt_empirical_full_min 0.435

loop_
_space_group_symop_operation_xyz
'x, y, z'
'-x, y+1/2, -z+1/2'
'-x, -y, -z'
'x, -y-1/2, z-1/2'

loop_
_atom_site_label
_atom_site_type_symbol
_atom_site_fract_x
_atom_site_fract_y
_atom_site_fract_z
_atom_site_U_iso_or_equiv
_atom_site_adp_type
_atom_site_occupancy
_atom_site_site_symmetry_order
_atom_site_calc_flag
_atom_site_refinement_flags_posn
_atom_site_refinement_flags_adp
_atom_site_refinement_flags_occupancy
_atom_site_disorder_assembly
_atom_site_disorder_group
Ru1 Ru 0.34556(2) 0.25610(4) 0.38482(2) 0.01379(16) Uani 1 1 d . . . . .
Cl1 Cl 0.28007(7) 0.48775(13) 0.39411(6) 0.0231(3) Uani 1 1 d . . . . .
P1 P 0.25512(7) 0.22471(14) 0.26957(7) 0.0144(3) Uani 1 1 d . . . . .
Si1 Si 0.37495(8) 0.51058(15) 0.26892(7) 0.0181(3) Uani 1 1 d . . . . .
O1 O 0.4004(2) 0.3681(4) 0.32304(18) 0.0190(7) Uani 1 1 d . . . . .
C1 C 0.4610(3) 0.1836(6) 0.4581(2) 0.0186(9) Uani 1 1 d . . . . .
C2 C 0.4241(3) 0.0629(5) 0.4106(3) 0.0187(9) Uani 1 1 d . . . . .
H2 H 0.448729 0.014107 0.381071 0.022 Uiso 1 1 calc R U . . .
C3 C 0.3503(3) 0.0153(5) 0.4072(3) 0.0175(9) Uani 1 1 d . . . . .
H3 H 0.325479 -0.061897 0.373485 0.021 Uiso 1 1 calc R U . . .
C4 C 0.3126(3) 0.0802(5) 0.4531(3) 0.0164(9) Uani 1 1 d . . . . .
C5 C 0.3497(3) 0.2043(6) 0.4971(2) 0.0168(9) Uani 1 1 d . . . . .
H5 H 0.324428 0.256717 0.525025 0.020 Uiso 1 1 calc R U . . .
C6 C 0.4232(3) 0.2532(5) 0.5009(3) 0.0198(11) Uani 1 1 d . . . . .
H6 H 0.446920 0.333873 0.532916 0.024 Uiso 1 1 calc R U . . .
C7 C 0.5345(3) 0.2448(6) 0.4549(3) 0.0245(12) Uani 1 1 d . . . . .
H7A H 0.526142 0.292527 0.407232 0.037 Uiso 1 1 calc R U . . .
H7B H 0.570893 0.161462 0.461766 0.037 Uiso 1 1 calc R U . . .
H7C H 0.554429 0.320506 0.493604 0.037 Uiso 1 1 calc R U . . .
C8 C 0.2381(3) 0.0156(6) 0.4541(3) 0.0184(9) Uani 1 1 d . . . . .
H8 H 0.205273 -0.000770 0.402295 0.022 Uiso 1 1 calc R U . . .
C9 C 0.2521(3) -0.1398(6) 0.4917(3) 0.0240(10) Uani 1 1 d . . . . .
H9A H 0.274848 -0.208366 0.465006 0.036 Uiso 1 1 calc R U . . .
H9B H 0.203899 -0.182395 0.492090 0.036 Uiso 1 1 calc R U . . .
H9C H 0.286507 -0.128260 0.542001 0.036 Uiso 1 1 calc R U . . .
C10 C 0.1950(3) 0.1199(6) 0.4898(3) 0.0269(11) Uani 1 1 d . . . . .
H10A H 0.146923 0.072103 0.487098 0.040 Uiso 1 1 calc R U . . .
H10B H 0.185094 0.217501 0.464020 0.040 Uiso 1 1 calc R U . . .
H10C H 0.225530 0.136725 0.541070 0.040 Uiso 1 1 calc R U . . .
C11 C 0.2187(3) 0.4001(6) 0.2182(3) 0.0179(9) Uani 1 1 d . . . . .
C12 C 0.1421(3) 0.4096(6) 0.1744(3) 0.0218(10) Uani 1 1 d . . . . .
H12 H 0.108912 0.326946 0.172595 0.026 Uiso 1 1 calc R U . . .
C13 C 0.1151(3) 0.5392(6) 0.1338(3) 0.0227(10) Uani 1 1 d . . . . .
H13 H 0.063184 0.545704 0.104804 0.027 Uiso 1 1 calc R U . . .
C14 C 0.1627(3) 0.6582(6) 0.1351(3) 0.0256(11) Uani 1 1 d . . . . .
H14 H 0.143759 0.747476 0.107572 0.031 Uiso 1 1 calc R U . . .
C15 C 0.2382(3) 0.6475(6) 0.1768(3) 0.0211(10) Uani 1 1 d . . . . .
H15 H 0.270739 0.730181 0.176671 0.025 Uiso 1 1 calc R U . . .
C16 C 0.2688(3) 0.5188(5) 0.2195(3) 0.0187(9) Uani 1 1 d . . . . .
C17 C 0.2845(3) 0.1193(5) 0.2020(3) 0.0170(9) Uani 1 1 d . . . . .
C18 C 0.3611(3) 0.0850(5) 0.2150(3) 0.0179(9) Uani 1 1 d . . . . .
H18 H 0.398469 0.112812 0.259917 0.021 Uiso 1 1 calc R U . . .
C19 C 0.3817(3) 0.0097(6) 0.1612(3) 0.0214(10) Uani 1 1 d . . . . .
H19 H 0.433328 -0.016178 0.170445 0.026 Uiso 1 1 calc R U . . .
C20 C 0.3291(3) -0.0277(6) 0.0955(3) 0.0202(10) Uani 1 1 d . . . . .
H20 H 0.344368 -0.077933 0.059378 0.024 Uiso 1 1 calc R U . . .
C21 C 0.2528(3) 0.0078(6) 0.0814(3) 0.0207(10) Uani 1 1 d . . . . .
H21 H 0.216227 -0.018007 0.035688 0.025 Uiso 1 1 calc R U . . .
C22 C 0.2305(3) 0.0816(6) 0.1348(3) 0.0196(9) Uani 1 1 d . . . . .
H22 H 0.178727 0.106063 0.125470 0.023 Uiso 1 1 calc R U . . .
C23 C 0.1714(3) 0.1217(6) 0.2729(3) 0.0192(9) Uani 1 1 d . . . . .
C24 C 0.1212(3) 0.1956(7) 0.3002(3) 0.0241(10) Uani 1 1 d . . . . .
H24 H 0.127455 0.300741 0.311915 0.029 Uiso 1 1 calc R U . . .
C25 C 0.0620(3) 0.1159(7) 0.3102(3) 0.0305(12) Uani 1 1 d . . . . .
H25 H 0.027014 0.166809 0.328044 0.037 Uiso 1 1 calc R U . . .
C26 C 0.0534(4) -0.0384(8) 0.2943(4) 0.0379(14) Uani 1 1 d . . . . .
H26 H 0.012489 -0.092439 0.301494 0.045 Uiso 1 1 calc R U . . .
C27 C 0.1035(3) -0.1134(7) 0.2684(3) 0.0325(13) Uani 1 1 d . . . . .
H27 H 0.097249 -0.218863 0.257426 0.039 Uiso 1 1 calc R U . . .
C28 C 0.1636(3) -0.0337(6) 0.2582(3) 0.0241(10) Uani 1 1 d . . . . .
H28 H 0.199189 -0.085212 0.241259 0.029 Uiso 1 1 calc R U . . .
C29 C 0.4068(3) 0.6958(6) 0.3159(3) 0.0276(11) Uani 1 1 d . . . . .
H29A H 0.386762 0.706855 0.356284 0.041 Uiso 1 1 calc R U . . .
H29B H 0.388005 0.779126 0.281045 0.041 Uiso 1 1 calc R U . . .
H29C H 0.462200 0.698614 0.335038 0.041 Uiso 1 1 calc R U . . .
C30 C 0.4170(3) 0.4924(7) 0.1936(3) 0.0270(11) Uani 1 1 d . . . . .
H30A H 0.470944 0.467556 0.214698 0.041 Uiso 1 1 calc R U . . .
H30B H 0.411100 0.588795 0.166927 0.041 Uiso 1 1 calc R U . . .
H30C H 0.390870 0.411440 0.159938 0.041 Uiso 1 1 calc R U . . .

loop_
_atom_site_aniso_label
_atom_site_aniso_U_11
_atom_site_aniso_U_22
_atom_site_aniso_U_33
_atom_site_aniso_U_23
_atom_site_aniso_U_13
_atom_site_aniso_U_12
Ru1 0.0164(2) 0.0118(2) 0.0142(2) 0.00074(11) 0.00654(17) 0.00118(11)
Cl1 0.0320(6) 0.0185(6) 0.0202(5) 0.0000(4) 0.0108(5) 0.0089(4)
P1 0.0159(6) 0.0125(5) 0.0158(6) 0.0003(4) 0.0066(5) 0.0010(4)
Si1 0.0210(6) 0.0145(6) 0.0189(6) 0.0021(5) 0.0069(5) -0.0005(5)
O1 0.0218(16) 0.0159(16) 0.0221(16) 0.0035(13) 0.0111(13) 0.0012(13)
C1 0.015(2) 0.021(2) 0.017(2) 0.0102(18) 0.0012(17) 0.0053(18)
C2 0.025(2) 0.015(2) 0.020(2) 0.0071(18) 0.0122(19) 0.0087(18)
C3 0.027(2) 0.008(2) 0.020(2) 0.0048(17) 0.0109(19) 0.0039(17)
C4 0.016(2) 0.015(2) 0.018(2) 0.0051(17) 0.0060(17) 0.0008(17)
C5 0.023(2) 0.016(2) 0.013(2) 0.0028(18) 0.0080(17) 0.0014(19)
C6 0.021(3) 0.024(3) 0.010(2) 0.0031(16) 0.000(2) -0.0010(17)
C7 0.024(3) 0.023(3) 0.028(3) 0.0053(19) 0.010(2) 0.0009(18)
C8 0.016(2) 0.020(2) 0.021(2) -0.0002(18) 0.0074(18) -0.0012(17)
C9 0.025(2) 0.022(3) 0.027(2) 0.002(2) 0.013(2) -0.005(2)
C10 0.029(3) 0.026(3) 0.030(3) -0.004(2) 0.017(2) 0.000(2)
C11 0.020(2) 0.016(2) 0.018(2) -0.0004(18) 0.0088(18) 0.0032(17)
C12 0.024(2) 0.024(3) 0.020(2) 0.0013(19) 0.0107(19) 0.0045(19)
C13 0.016(2) 0.029(3) 0.023(2) 0.001(2) 0.0060(18) 0.0096(19)
C14 0.042(3) 0.018(2) 0.022(2) 0.005(2) 0.017(2) 0.011(2)
C15 0.027(2) 0.017(2) 0.020(2) 0.0027(18) 0.0069(19) 0.0042(19)
C16 0.025(2) 0.015(2) 0.018(2) 0.0002(18) 0.0106(19) 0.0025(18)
C17 0.020(2) 0.013(2) 0.021(2) 0.0009(17) 0.0103(18) 0.0003(17)
C18 0.021(2) 0.015(2) 0.020(2) 0.0012(18) 0.0093(18) 0.0020(17)
C19 0.026(3) 0.017(2) 0.023(2) 0.0028(19) 0.011(2) 0.0036(19)
C20 0.029(3) 0.015(2) 0.022(2) -0.0022(18) 0.014(2) 0.0004(18)
C21 0.022(2) 0.019(2) 0.021(2) 0.0014(19) 0.0078(19) 0.0023(18)
C22 0.022(2) 0.018(2) 0.019(2) 0.0003(18) 0.0071(18) 0.0008(18)
C23 0.022(2) 0.021(2) 0.016(2) 0.0012(18) 0.0083(18) -0.0018(18)
C24 0.024(2) 0.026(3) 0.023(2) 0.003(2) 0.008(2) 0.002(2)
C25 0.020(2) 0.043(3) 0.029(3) 0.005(2) 0.009(2) 0.006(2)
C26 0.034(3) 0.044(4) 0.042(3) -0.005(3) 0.022(3) -0.015(3)
C27 0.029(3) 0.030(3) 0.042(3) -0.011(2) 0.017(2) -0.017(2)
C28 0.023(2) 0.025(3) 0.028(3) -0.006(2) 0.013(2) -0.006(2)
C29 0.031(3) 0.020(3) 0.027(3) 0.000(2) 0.004(2) 0.001(2)
C30 0.025(3) 0.035(3) 0.022(2) 0.007(2) 0.009(2) -0.001(2)

loop_
_atom_type_symbol
_atom_type_description
_atom_type_scat_dispersion_real
_atom_type_scat_dispersion_imag
_atom_type_scat_source
C C 0.0181 0.0091 'International Tables Vol C Tables 4.2.6.8 and 6.1.1.4'
H H 0.0000 0.0000 'International Tables Vol C Tables 4.2.6.8 and 6.1.1.4'
Cl Cl 0.3639 0.7018 'International Tables Vol C Tables 4.2.6.8 and 6.1.1.4'
O O 0.0492 0.0322 'International Tables Vol C Tables 4.2.6.8 and 6.1.1.4'
P P 0.2955 0.4335 'International Tables Vol C Tables 4.2.6.8 and 6.1.1.4'
Ru Ru 0.0552 3.2960 'International Tables Vol C Tables 4.2.6.8 and 6.1.1.4'
Si Si 0.2541 0.3302 'International Tables Vol C Tables 4.2.6.8 and 6.1.1.4'

loop_
_geom_angle_atom_site_label_1
_geom_angle_atom_site_label_2
_geom_angle_atom_site_label_3
_geom_angle
_geom_angle_site_symmetry_1
_geom_angle_site_symmetry_3
_geom_angle_publ_flag
P1 Ru1 Cl1 86.95(4) . . ?
O1 Ru1 Cl1 90.25(10) . . ?
O1 Ru1 P1 80.94(10) . . ?
O1 Ru1 C1 86.74(15) . . ?
O1 Ru1 C2 94.37(16) . . ?
O1 Ru1 C3 126.07(16) . . ?
O1 Ru1 C4 162.48(16) . . ?
O1 Ru1 C5 144.21(16) . . ?
O1 Ru1 C6 107.92(18) . . ?
C1 Ru1 Cl1 126.66(14) . . ?
C1 Ru1 P1 144.33(14) . . ?
C1 Ru1 C4 80.06(17) . . ?
C2 Ru1 Cl1 162.74(14) . . ?
C2 Ru1 P1 110.19(14) . . ?
C2 Ru1 C1 37.40(19) . . ?
C2 Ru1 C4 68.16(17) . . ?
C2 Ru1 C5 79.30(18) . . ?
C2 Ru1 C6 66.45(19) . . ?
C3 Ru1 Cl1 143.17(13) . . ?
C3 Ru1 P1 92.58(14) . . ?
C3 Ru1 C1 68.17(19) . . ?
C3 Ru1 C2 38.22(18) . . ?
C3 Ru1 C4 37.65(17) . . ?
C3 Ru1 C5 67.17(18) . . ?
C3 Ru1 C6 79.44(18) . . ?
C4 Ru1 Cl1 106.85(13) . . ?
C4 Ru1 P1 103.26(13) . . ?
C5 Ru1 Cl1 87.24(13) . . ?
C5 Ru1 P1 134.46(13) . . ?
C5 Ru1 C1 66.80(17) . . ?
C5 Ru1 C4 37.07(18) . . ?
C5 Ru1 C6 37.3(2) . . ?
C6 Ru1 Cl1 96.31(14) . . ?
C6 Ru1 P1 170.49(14) . . ?
C6 Ru1 C1 36.4(2) . . ?
C6 Ru1 C4 67.25(18) . . ?
C11 P1 Ru1 116.15(16) . . ?
C17 P1 Ru1 116.82(16) . . ?
C17 P1 C11 100.5(2) . . ?
C23 P1 Ru1 112.48(16) . . ?
C23 P1 C11 105.4(2) . . ?
C23 P1 C17 103.9(2) . . ?
O1 Si1 C16 113.2(2) . . ?
O1 Si1 C29 112.7(2) . . ?
O1 Si1 C30 109.4(2) . . ?
C29 Si1 C16 108.9(2) . . ?
C29 Si1 C30 107.8(3) . . ?
C30 Si1 C16 104.4(2) . . ?
Si1 O1 Ru1 130.9(2) . . ?
C2 C1 Ru1 69.2(3) . . ?
C2 C1 C7 119.7(5) . . ?
C6 C1 Ru1 71.5(3) . . ?
C6 C1 C2 118.5(4) . . ?
C6 C1 C7 121.4(5) . . ?
C7 C1 Ru1 125.1(3) . . ?
Ru1 C2 H2 129.5 . . ?
C1 C2 Ru1 73.4(3) . . ?
C1 C2 H2 119.9 . . ?
C1 C2 C3 120.2(4) . . ?
C3 C2 Ru1 69.6(3) . . ?
C3 C2 H2 119.9 . . ?
Ru1 C3 H3 125.8 . . ?
C2 C3 Ru1 72.2(3) . . ?
C2 C3 H3 119.1 . . ?
C2 C3 C4 121.8(4) . . ?
C4 C3 Ru1 74.8(3) . . ?
C4 C3 H3 119.1 . . ?
C3 C4 Ru1 67.6(3) . . ?
C3 C4 C8 120.6(4) . . ?
C5 C4 Ru1 69.5(3) . . ?
C5 C4 C3 116.1(4) . . ?
C5 C4 C8 123.3(4) . . ?
C8 C4 Ru1 134.5(3) . . ?
Ru1 C5 H5 127.2 . . ?
C4 C5 Ru1 73.4(3) . . ?
C4 C5 H5 118.8 . . ?
C4 C5 C6 122.5(4) . . ?
C6 C5 Ru1 72.8(3) . . ?
C6 C5 H5 118.8 . . ?
Ru1 C6 H6 130.9 . . ?
C1 C6 Ru1 72.2(3) . . ?
C1 C6 C5 120.6(5) . . ?
C1 C6 H6 119.7 . . ?
C5 C6 Ru1 70.0(3) . . ?
C5 C6 H6 119.7 . . ?
C1 C7 H7A 109.5 . . ?
C1 C7 H7B 109.5 . . ?
C1 C7 H7C 109.5 . . ?
H7A C7 H7B 109.5 . . ?
H7A C7 H7C 109.5 . . ?
H7B C7 H7C 109.5 . . ?
C4 C8 H8 107.5 . . ?
C4 C8 C9 109.3(4) . . ?
C4 C8 C10 114.2(4) . . ?
C9 C8 H8 107.5 . . ?
C9 C8 C10 110.6(4) . . ?
C10 C8 H8 107.5 . . ?
C8 C9 H9A 109.5 . . ?
C8 C9 H9B 109.5 . . ?
C8 C9 H9C 109.5 . . ?
H9A C9 H9B 109.5 . . ?
H9A C9 H9C 109.5 . . ?
H9B C9 H9C 109.5 . . ?
C8 C10 H10A 109.5 . . ?
C8 C10 H10B 109.5 . . ?
C8 C10 H10C 109.5 . . ?
H10A C10 H10B 109.5 . . ?
H10A C10 H10C 109.5 . . ?
H10B C10 H10C 109.5 . . ?
C12 C11 P1 119.9(4) . . ?
C16 C11 P1 119.3(4) . . ?
C16 C11 C12 120.7(5) . . ?
C11 C12 H12 120.0 . . ?
C13 C12 C11 120.0(5) . . ?
C13 C12 H12 120.0 . . ?
C12 C13 H13 119.7 . . ?
C14 C13 C12 120.5(5) . . ?
C14 C13 H13 119.7 . . ?
C13 C14 H14 120.2 . . ?
C13 C14 C15 119.5(5) . . ?
C15 C14 H14 120.2 . . ?
C14 C15 H15 118.7 . . ?
C14 C15 C16 122.5(5) . . ?
C16 C15 H15 118.7 . . ?
C11 C16 Si1 124.4(4) . . ?
C11 C16 C15 116.7(5) . . ?
C15 C16 Si1 118.8(4) . . ?
C18 C17 P1 120.8(4) . . ?
C22 C17 P1 119.4(4) . . ?
C22 C17 C18 119.7(4) . . ?
C17 C18 H18 120.4 . . ?
C19 C18 C17 119.2(5) . . ?
C19 C18 H18 120.4 . . ?
C18 C19 H19 119.4 . . ?
C20 C19 C18 121.3(5) . . ?
C20 C19 H19 119.4 . . ?
C19 C20 H20 119.9 . . ?
C19 C20 C21 120.1(5) . . ?
C21 C20 H20 119.9 . . ?
C20 C21 H21 120.1 . . ?
C20 C21 C22 119.7(5) . . ?
C22 C21 H21 120.1 . . ?
C17 C22 C21 119.9(5) . . ?
C17 C22 H22 120.0 . . ?
C21 C22 H22 120.0 . . ?
C24 C23 P1 118.7(4) . . ?
C24 C23 C28 120.0(5) . . ?
C28 C23 P1 120.7(4) . . ?
C23 C24 H24 120.2 . . ?
C25 C24 C23 119.7(5) . . ?
C25 C24 H24 120.2 . . ?
C24 C25 H25 119.8 . . ?
C24 C25 C26 120.4(5) . . ?
C26 C25 H25 119.8 . . ?
C25 C26 H26 119.8 . . ?
C27 C26 C25 120.5(5) . . ?
C27 C26 H26 119.8 . . ?
C26 C27 H27 120.2 . . ?
C26 C27 C28 119.6(6) . . ?
C28 C27 H27 120.2 . . ?
C23 C28 C27 119.8(5) . . ?
C23 C28 H28 120.1 . . ?
C27 C28 H28 120.1 . . ?
Si1 C29 H29A 109.5 . . ?
Si1 C29 H29B 109.5 . . ?
Si1 C29 H29C 109.5 . . ?
H29A C29 H29B 109.5 . . ?
H29A C29 H29C 109.5 . . ?
H29B C29 H29C 109.5 . . ?
Si1 C30 H30A 109.5 . . ?
Si1 C30 H30B 109.5 . . ?
Si1 C30 H30C 109.5 . . ?
H30A C30 H30B 109.5 . . ?
H30A C30 H30C 109.5 . . ?
H30B C30 H30C 109.5 . . ?

loop_
_geom_bond_atom_site_label_1
_geom_bond_atom_site_label_2
_geom_bond_distance
_geom_bond_site_symmetry_2
_geom_bond_publ_flag
Ru1 Cl1 2.4159(12) . ?
Ru1 P1 2.3295(13) . ?
Ru1 O1 2.070(3) . ?
Ru1 C1 2.248(4) . ?
Ru1 C2 2.193(5) . ?
Ru1 C3 2.158(4) . ?
Ru1 C4 2.253(5) . ?
Ru1 C5 2.202(4) . ?
Ru1 C6 2.239(5) . ?
P1 C11 1.840(5) . ?
P1 C17 1.834(5) . ?
P1 C23 1.831(5) . ?
Si1 O1 1.602(4) . ?
Si1 C16 1.899(5) . ?
Si1 C29 1.865(6) . ?
Si1 C30 1.885(6) . ?
C1 C2 1.425(7) . ?
C1 C6 1.400(8) . ?
C1 C7 1.499(7) . ?
C2 H2 0.9500 . ?
C2 C3 1.425(7) . ?
C3 H3 0.9500 . ?
C3 C4 1.426(7) . ?
C4 C5 1.417(7) . ?
C4 C8 1.513(6) . ?
C5 H5 0.9500 . ?
C5 C6 1.420(8) . ?
C6 H6 0.9500 . ?
C7 H7A 0.9800 . ?
C7 H7B 0.9800 . ?
C7 H7C 0.9800 . ?
C8 H8 1.0000 . ?
C8 C9 1.530(7) . ?
C8 C10 1.531(7) . ?
C9 H9A 0.9800 . ?
C9 H9B 0.9800 . ?
C9 H9C 0.9800 . ?
C10 H10A 0.9800 . ?
C10 H10B 0.9800 . ?
C10 H10C 0.9800 . ?
C11 C12 1.405(7) . ?
C11 C16 1.399(7) . ?
C12 H12 0.9500 . ?
C12 C13 1.381(7) . ?
C13 H13 0.9500 . ?
C13 C14 1.369(8) . ?
C14 H14 0.9500 . ?
C14 C15 1.379(8) . ?
C15 H15 0.9500 . ?
C15 C16 1.408(7) . ?
C17 C18 1.404(7) . ?
C17 C22 1.398(7) . ?
C18 H18 0.9500 . ?
C18 C19 1.396(7) . ?
C19 H19 0.9500 . ?
C19 C20 1.368(8) . ?
C20 H20 0.9500 . ?
C20 C21 1.397(7) . ?
C21 H21 0.9500 . ?
C21 C22 1.401(7) . ?
C22 H22 0.9500 . ?
C23 C24 1.387(7) . ?
C23 C28 1.393(7) . ?
C24 H24 0.9500 . ?
C24 C25 1.378(8) . ?
C25 H25 0.9500 . ?
C25 C26 1.390(9) . ?
C26 H26 0.9500 . ?
C26 C27 1.373(9) . ?
C27 H27 0.9500 . ?
C27 C28 1.397(7) . ?
C28 H28 0.9500 . ?
C29 H29A 0.9800 . ?
C29 H29B 0.9800 . ?
C29 H29C 0.9800 . ?
C30 H30A 0.9800 . ?
C30 H30B 0.9800 . ?
C30 H30C 0.9800 . ?

loop_
_geom_torsion_atom_site_label_1
_geom_torsion_atom_site_label_2
_geom_torsion_atom_site_label_3
_geom_torsion_atom_site_label_4
_geom_torsion
_geom_torsion_site_symmetry_1
_geom_torsion_site_symmetry_2
_geom_torsion_site_symmetry_3
_geom_torsion_site_symmetry_4
_geom_torsion_publ_flag
Ru1 P1 C11 C12 -143.3(3) . . . . ?
Ru1 P1 C11 C16 41.1(4) . . . . ?
Ru1 P1 C17 C18 -11.6(4) . . . . ?
Ru1 P1 C17 C22 172.6(3) . . . . ?
Ru1 P1 C23 C24 73.0(4) . . . . ?
Ru1 P1 C23 C28 -98.0(4) . . . . ?
Ru1 C1 C2 C3 -53.5(4) . . . . ?
Ru1 C1 C6 C5 52.5(4) . . . . ?
Ru1 C2 C3 C4 -58.4(4) . . . . ?
Ru1 C3 C4 C5 -51.5(4) . . . . ?
Ru1 C3 C4 C8 129.5(4) . . . . ?
Ru1 C4 C5 C6 -56.2(4) . . . . ?
Ru1 C4 C8 C9 158.3(4) . . . . ?
Ru1 C4 C8 C10 -77.3(6) . . . . ?
Ru1 C5 C6 C1 -53.5(4) . . . . ?
P1 C11 C12 C13 -177.8(4) . . . . ?
P1 C11 C16 Si1 2.0(6) . . . . ?
P1 C11 C16 C15 177.5(4) . . . . ?
P1 C17 C18 C19 -177.6(4) . . . . ?
P1 C17 C22 C21 176.9(4) . . . . ?
P1 C23 C24 C25 -173.4(4) . . . . ?
P1 C23 C28 C27 173.3(4) . . . . ?
O1 Si1 C16 C11 -11.8(5) . . . . ?
O1 Si1 C16 C15 172.8(4) . . . . ?
C1 C2 C3 Ru1 55.3(4) . . . . ?
C1 C2 C3 C4 -3.1(7) . . . . ?
C2 C1 C6 Ru1 -52.5(4) . . . . ?
C2 C1 C6 C5 0.0(7) . . . . ?
C2 C3 C4 Ru1 57.2(4) . . . . ?
C2 C3 C4 C5 5.7(7) . . . . ?
C2 C3 C4 C8 -173.3(4) . . . . ?
C3 C4 C5 Ru1 50.5(4) . . . . ?
C3 C4 C5 C6 -5.7(7) . . . . ?
C3 C4 C8 C9 70.6(5) . . . . ?
C3 C4 C8 C10 -165.0(4) . . . . ?
C4 C5 C6 Ru1 56.5(4) . . . . ?
C4 C5 C6 C1 3.0(7) . . . . ?
C5 C4 C8 C9 -108.3(5) . . . . ?
C5 C4 C8 C10 16.1(7) . . . . ?
C6 C1 C2 Ru1 53.6(4) . . . . ?
C6 C1 C2 C3 0.1(7) . . . . ?
C7 C1 C2 Ru1 -119.5(4) . . . . ?
C7 C1 C2 C3 -172.9(4) . . . . ?
C7 C1 C6 Ru1 120.4(4) . . . . ?
C7 C1 C6 C5 172.9(4) . . . . ?
C8 C4 C5 Ru1 -130.5(4) . . . . ?
C8 C4 C5 C6 173.3(4) . . . . ?
C11 P1 C17 C18 115.0(4) . . . . ?
C11 P1 C17 C22 -60.8(4) . . . . ?
C11 P1 C23 C24 -54.5(4) . . . . ?
C11 P1 C23 C28 134.5(4) . . . . ?
C11 C12 C13 C14 0.9(7) . . . . ?
C12 C11 C16 Si1 -173.6(4) . . . . ?
C12 C11 C16 C15 1.9(7) . . . . ?
C12 C13 C14 C15 0.6(8) . . . . ?
C13 C14 C15 C16 -1.0(8) . . . . ?
C14 C15 C16 Si1 175.4(4) . . . . ?
C14 C15 C16 C11 -0.3(7) . . . . ?
C16 Si1 O1 Ru1 -32.6(3) . . . . ?
C16 C11 C12 C13 -2.2(7) . . . . ?
C17 P1 C11 C12 89.7(4) . . . . ?
C17 P1 C11 C16 -86.0(4) . . . . ?
C17 P1 C23 C24 -159.8(4) . . . . ?
C17 P1 C23 C28 29.2(5) . . . . ?
C17 C18 C19 C20 1.7(7) . . . . ?
C18 C17 C22 C21 1.0(7) . . . . ?
C18 C19 C20 C21 -0.8(8) . . . . ?
C19 C20 C21 C22 -0.1(8) . . . . ?
C20 C21 C22 C17 0.0(7) . . . . ?
C22 C17 C18 C19 -1.8(7) . . . . ?
C23 P1 C11 C12 -18.1(4) . . . . ?
C23 P1 C11 C16 166.3(4) . . . . ?
C23 P1 C17 C18 -136.0(4) . . . . ?
C23 P1 C17 C22 48.2(4) . . . . ?
C23 C24 C25 C26 1.2(8) . . . . ?
C24 C23 C28 C27 2.4(8) . . . . ?
C24 C25 C26 C27 -0.1(10) . . . . ?
C25 C26 C27 C28 0.2(10) . . . . ?
C26 C27 C28 C23 -1.4(9) . . . . ?
C28 C23 C24 C25 -2.3(8) . . . . ?
C29 Si1 O1 Ru1 91.6(3) . . . . ?
C29 Si1 C16 C11 -138.0(4) . . . . ?
C29 Si1 C16 C15 46.6(5) . . . . ?
C30 Si1 O1 Ru1 -148.5(3) . . . . ?
C30 Si1 C16 C11 107.1(4) . . . . ?
C30 Si1 C16 C15 -68.3(4) . . . . ?

loop_
_smtbx_masks_void_nr
_smtbx_masks_void_average_x
_smtbx_masks_void_average_y
_smtbx_masks_void_average_z
_smtbx_masks_void_volume
_smtbx_masks_void_count_electrons
_smtbx_masks_void_content
1 0.000 -0.345 0.000 240.0 75.6 '1.5 C6H14'
2 0.000 -0.103 0.500 240.0 75.6 '1.5 C6H14'
